data_4073243
loop_
_publ_author_name
'Corber\'an, Rosa'
'Sana\'u, Mercedes'
'Peris, Eduardo'

_publ_section_title
;
 &#x201C;Cp*Ir(III)&#x201D; Complexes with Hemicleaveable Ligands of the
 TypeN-Alkenyl Imidazolin-2-ylidene. Reactivity and Catalytic Properties
;
_journal_issue 14
_journal_name_full Organometallics
_journal_page_first 3492
_journal_paper_doi 10.1021/om070188w
_journal_volume 26
_journal_year 2007
_chemical_formula_sum 'C19 H29 Cl3 F6 Ir N2 P'
_chemical_formula_weight 728.96
_chemical_name_systematic
; 
 ? 
;
_space_group_IT_number 14
_symmetry_cell_setting monoclinic
_symmetry_space_group_name_Hall '-P 2yn'
_symmetry_space_group_name_H-M 'P 1 21/n 1'
_atom_sites_solution_hydrogens geom
_atom_sites_solution_primary direct
_atom_sites_solution_secondary difmap
_audit_creation_method SHELXL-97
_cell_angle_alpha 90.00
_cell_angle_beta 100.3240(10)
_cell_angle_gamma 90.00
_cell_formula_units_Z 4
_cell_length_a 12.7251(7)
_cell_length_b 14.1698(8)
_cell_length_c 14.1577(8)
_cell_measurement_reflns_used 4995
_cell_measurement_temperature 293(2)
_cell_measurement_theta_max 30.51
_cell_measurement_theta_min 2.37
_cell_volume 2511.5(2)
_computing_cell_refinement 'Bruker SMART'
_computing_data_collection 'Bruker SMART'
_computing_data_reduction 'Bruker SAINT'
_computing_molecular_graphics 'Bruker SHELXTL'
_computing_publication_material 'Bruker SHELXTL'
_computing_structure_refinement 'Bruker SHELXTL'
_computing_structure_solution 'Bruker SHELXTL'
_diffrn_ambient_temperature 293(2)
_diffrn_measured_fraction_theta_full 0.964
_diffrn_measured_fraction_theta_max 0.964
_diffrn_measurement_device_type 'CCD area detector'
_diffrn_measurement_method 'phi and omega scans'
_diffrn_radiation_monochromator graphite
_diffrn_radiation_source 'fine-focus sealed tube'
_diffrn_radiation_type MoK\a
_diffrn_radiation_wavelength 0.71073
_diffrn_reflns_av_R_equivalents 0.0298
_diffrn_reflns_av_sigmaI/netI 0.0357
_diffrn_reflns_limit_h_max 18
_diffrn_reflns_limit_h_min -17
_diffrn_reflns_limit_k_max 19
_diffrn_reflns_limit_k_min -20
_diffrn_reflns_limit_l_max 20
_diffrn_reflns_limit_l_min -11
_diffrn_reflns_number 20122
_diffrn_reflns_theta_full 30.51
_diffrn_reflns_theta_max 30.51
_diffrn_reflns_theta_min 1.98
_exptl_absorpt_coefficient_mu 5.754
_exptl_absorpt_correction_type none
_exptl_crystal_colour yellow
_exptl_crystal_density_diffrn 1.928
_exptl_crystal_density_method 'not measured'
_exptl_crystal_description prism
_exptl_crystal_F_000 1416
_exptl_crystal_size_max 0.365
_exptl_crystal_size_mid 0.269
_exptl_crystal_size_min 0.262
_refine_diff_density_max 2.219
_refine_diff_density_min -1.448
_refine_diff_density_rms 0.169
_refine_ls_extinction_method none
_refine_ls_goodness_of_fit_ref 1.065
_refine_ls_hydrogen_treatment constr
_refine_ls_matrix_type full
_refine_ls_number_parameters 289
_refine_ls_number_reflns 7399
_refine_ls_number_restraints 0
_refine_ls_restrained_S_all 1.065
_refine_ls_R_factor_all 0.0540
_refine_ls_R_factor_gt 0.0394
_refine_ls_shift/su_max 0.001
_refine_ls_shift/su_mean 0.000
_refine_ls_structure_factor_coef Fsqd
_refine_ls_weighting_details 'calc w=1/[\s^2^(Fo^2^)+(0.0579P)^2^+7.2776P] where P=(Fo^2^+2Fc^2^)/3'
_refine_ls_weighting_scheme calc
_refine_ls_wR_factor_gt 0.1060
_refine_ls_wR_factor_ref 0.1149
_reflns_number_gt 5901
_reflns_number_total 7399
_reflns_threshold_expression >2sigma(I)
_cod_data_source_file om070188w-file002.cif
_cod_data_source_block str810m
_cod_original_sg_symbol_H-M P2(1)/n
_cod_database_code 4073243

loop_
_symmetry_equiv_pos_as_xyz
'x, y, z'
'-x+1/2, y+1/2, -z+1/2'
'-x, -y, -z'
'x-1/2, -y-1/2, z-1/2'

loop_
_atom_site_label
_atom_site_type_symbol
_atom_site_fract_x
_atom_site_fract_y
_atom_site_fract_z
_atom_site_U_iso_or_equiv
_atom_site_adp_type
_atom_site_occupancy
_atom_site_symmetry_multiplicity
_atom_site_calc_flag
_atom_site_refinement_flags
Ir1 Ir 0.160519(15) 0.221451(12) 0.154410(13) 0.02909(7) Uani 1 1 d .
Cl1 Cl 0.19294(11) 0.05110(8) 0.13845(10) 0.0372(3) Uani 1 1 d .
N1 N 0.2315(4) 0.2129(4) -0.0431(4) 0.0469(12) Uani 1 1 d .
C1 C 0.2442(5) 0.2508(4) 0.0465(4) 0.0379(11) Uani 1 1 d .
P1 P 0.29538(17) 0.62095(16) 0.90885(16) 0.0626(5) Uani 1 1 d .
F1 F 0.3371(7) 0.5413(6) 0.8508(6) 0.154(4) Uani 1 1 d .
N2 N 0.3143(4) 0.3218(4) 0.0442(4) 0.0467(12) Uani 1 1 d .
C2 C 0.2916(8) 0.2604(7) -0.0992(6) 0.069(2) Uani 1 1 d .
H2A H 0.2944 0.2486 -0.1634 0.083 Uiso 1 1 calc R
F2 F 0.2089(8) 0.5566(6) 0.9367(10) 0.191(5) Uani 1 1 d .
Cl2 Cl 0.4546(3) 0.0921(3) 0.0883(3) 0.1364(14) Uani 1 1 d .
C3 C 0.3458(7) 0.3275(6) -0.0429(6) 0.066(2) Uani 1 1 d .
H3A H 0.3952 0.3696 -0.0601 0.079 Uiso 1 1 calc R
F3 F 0.3770(10) 0.5905(10) 0.9933(8) 0.222(6) Uani 1 1 d .
Cl3 Cl 0.6601(4) 0.0514(6) 0.1927(5) 0.211(3) Uani 1 1 d .
C4 C 0.3590(6) 0.3827(5) 0.1258(5) 0.0568(17) Uani 1 1 d .
H4A H 0.3069 0.4302 0.1351 0.068 Uiso 1 1 calc R
H4B H 0.4220 0.4148 0.1122 0.068 Uiso 1 1 calc R
F4 F 0.2072(10) 0.6526(9) 0.8237(6) 0.199(5) Uani 1 1 d .
C5 C 0.3885(5) 0.3245(5) 0.2161(5) 0.0553(16) Uani 1 1 d .
H5A H 0.4299 0.2703 0.2026 0.066 Uiso 1 1 calc R
H5B H 0.4330 0.3621 0.2648 0.066 Uiso 1 1 calc R
F5 F 0.3837(10) 0.6832(7) 0.8864(14) 0.264(9) Uani 1 1 d .
C6 C 0.2941(5) 0.2914(5) 0.2539(4) 0.0429(13) Uani 1 1 d .
H6A H 0.2685 0.3382 0.2954 0.051 Uiso 1 1 calc R
F6 F 0.2547(7) 0.7034(6) 0.9676(7) 0.135(3) Uani 1 1 d .
C7 C 0.2816(5) 0.1994(5) 0.2843(5) 0.0525(16) Uani 1 1 d .
H7A H 0.2551 0.1925 0.3440 0.063 Uiso 1 1 calc R
H7B H 0.3388 0.1558 0.2784 0.063 Uiso 1 1 calc R
C8 C 0.1626(7) 0.1340(6) -0.0810(5) 0.066(2) Uani 1 1 d .
H8A H 0.1256 0.1111 -0.0322 0.099 Uiso 1 1 calc R
H8B H 0.2054 0.0842 -0.1003 0.099 Uiso 1 1 calc R
H8C H 0.1117 0.1548 -0.1354 0.099 Uiso 1 1 calc R
C10 C 0.5940(12) 0.0939(11) 0.0907(10) 0.131(5) Uani 1 1 d .
H10A H 0.6104 0.0566 0.0378 0.158 Uiso 1 1 calc R
H10B H 0.6168 0.1582 0.0826 0.158 Uiso 1 1 calc R
C11 C 0.0049(5) 0.1945(4) 0.2026(5) 0.0407(12) Uani 1 1 d .
C12 C 0.0448(5) 0.2818(4) 0.2397(4) 0.0404(12) Uani 1 1 d .
C13 C 0.0553(4) 0.3425(4) 0.1588(4) 0.0386(11) Uani 1 1 d .
C14 C 0.0151(5) 0.2939(4) 0.0726(5) 0.0414(12) Uani 1 1 d .
C15 C -0.0148(5) 0.2015(4) 0.0985(5) 0.0416(12) Uani 1 1 d .
C16 C -0.0217(7) 0.1098(5) 0.2584(6) 0.064(2) Uani 1 1 d .
H16A H -0.0935 0.1155 0.2700 0.096 Uiso 1 1 calc R
H16B H 0.0269 0.1066 0.3186 0.096 Uiso 1 1 calc R
H16C H -0.0155 0.0535 0.2221 0.096 Uiso 1 1 calc R
C17 C 0.0644(7) 0.3134(6) 0.3428(5) 0.0614(18) Uani 1 1 d .
H17A H -0.0011 0.3363 0.3590 0.092 Uiso 1 1 calc R
H17B H 0.1168 0.3628 0.3516 0.092 Uiso 1 1 calc R
H17C H 0.0899 0.2610 0.3835 0.092 Uiso 1 1 calc R
C18 C 0.0799(6) 0.4470(4) 0.1650(6) 0.0591(18) Uani 1 1 d .
H18A H 0.0152 0.4818 0.1651 0.089 Uiso 1 1 calc R
H18B H 0.1107 0.4657 0.1107 0.089 Uiso 1 1 calc R
H18C H 0.1295 0.4599 0.2231 0.089 Uiso 1 1 calc R
C19 C 0.0007(6) 0.3344(6) -0.0253(5) 0.0579(17) Uani 1 1 d .
H19A H -0.0696 0.3611 -0.0417 0.087 Uiso 1 1 calc R
H19B H 0.0091 0.2856 -0.0704 0.087 Uiso 1 1 calc R
H19C H 0.0531 0.3827 -0.0273 0.087 Uiso 1 1 calc R
C20 C -0.0714(5) 0.1264(5) 0.0325(6) 0.062(2) Uani 1 1 d .
H20A H -0.1470 0.1379 0.0216 0.093 Uiso 1 1 calc R
H20B H -0.0568 0.0655 0.0615 0.093 Uiso 1 1 calc R
H20C H -0.0465 0.1282 -0.0276 0.093 Uiso 1 1 calc R

loop_
_atom_site_aniso_label
_atom_site_aniso_U_11
_atom_site_aniso_U_22
_atom_site_aniso_U_33
_atom_site_aniso_U_23
_atom_site_aniso_U_13
_atom_site_aniso_U_12
Ir1 0.03203(11) 0.02815(10) 0.02488(10) 0.00165(7) -0.00084(7) -0.00062(7)
Cl1 0.0427(6) 0.0224(5) 0.0437(7) 0.0001(5) 0.0000(5) 0.0062(5)
N1 0.047(3) 0.061(3) 0.033(2) -0.002(2) 0.009(2) -0.001(2)
C1 0.040(3) 0.041(3) 0.032(3) 0.002(2) 0.005(2) 0.001(2)
P1 0.0611(11) 0.0649(12) 0.0630(12) 0.0005(10) 0.0140(10) 0.0104(9)
F1 0.164(8) 0.116(6) 0.199(10) -0.060(5) 0.080(8) 0.028(5)
N2 0.051(3) 0.048(3) 0.043(3) 0.003(2) 0.012(2) -0.009(2)
C2 0.091(6) 0.082(5) 0.043(4) 0.004(4) 0.033(4) 0.002(5)
F2 0.157(8) 0.123(6) 0.326(14) -0.005(8) 0.136(9) -0.023(6)
Cl2 0.102(2) 0.117(3) 0.181(4) -0.013(3) 0.000(2) 0.025(2)
C3 0.069(5) 0.077(5) 0.060(4) 0.006(4) 0.032(4) -0.013(4)
F3 0.198(10) 0.254(13) 0.162(9) 0.000(9) -0.106(8) 0.052(9)
Cl3 0.131(4) 0.295(8) 0.190(5) 0.102(6) -0.018(3) 0.003(4)
C4 0.055(4) 0.051(4) 0.066(4) -0.007(3) 0.017(3) -0.019(3)
F4 0.238(11) 0.246(13) 0.096(6) 0.009(7) -0.019(6) 0.120(10)
C5 0.040(3) 0.062(4) 0.058(4) -0.014(3) -0.006(3) -0.013(3)
F5 0.188(9) 0.093(6) 0.57(3) 0.023(11) 0.241(14) 0.000(7)
C6 0.034(3) 0.055(3) 0.035(3) -0.007(2) -0.006(2) -0.003(2)
F6 0.126(6) 0.138(6) 0.148(7) -0.063(5) 0.043(5) 0.006(5)
C7 0.050(3) 0.059(4) 0.039(3) 0.009(3) -0.018(3) -0.003(3)
C8 0.075(5) 0.076(5) 0.043(4) -0.022(3) 0.002(3) -0.016(4)
C10 0.142(13) 0.130(11) 0.115(11) 0.053(9) 0.004(10) -0.005(10)
C11 0.040(3) 0.038(3) 0.046(3) 0.000(2) 0.013(2) 0.000(2)
C12 0.043(3) 0.041(3) 0.037(3) -0.004(2) 0.007(2) 0.002(2)
C13 0.038(3) 0.028(2) 0.045(3) -0.003(2) -0.005(2) 0.003(2)
C14 0.038(3) 0.042(3) 0.041(3) 0.003(2) -0.002(2) 0.006(2)
C15 0.034(3) 0.040(3) 0.048(3) -0.003(2) -0.001(2) -0.002(2)
C16 0.072(5) 0.055(4) 0.073(5) 0.011(4) 0.032(4) -0.009(4)
C17 0.074(5) 0.072(5) 0.041(3) -0.013(3) 0.018(3) 0.004(4)
C18 0.065(4) 0.026(3) 0.082(5) 0.001(3) 0.003(4) 0.002(3)
C19 0.058(4) 0.069(4) 0.039(3) 0.015(3) -0.011(3) 0.009(3)
C20 0.043(3) 0.060(4) 0.077(5) -0.028(4) -0.005(3) -0.008(3)

loop_
_atom_type_symbol
_atom_type_description
_atom_type_scat_dispersion_real
_atom_type_scat_dispersion_imag
_atom_type_scat_source
C C 0.0033 0.0016 'International Tables Vol C Tables 4.2.6.8 and 6.1.1.4'
H H 0.0000 0.0000 'International Tables Vol C Tables 4.2.6.8 and 6.1.1.4'
N N 0.0061 0.0033 'International Tables Vol C Tables 4.2.6.8 and 6.1.1.4'
F F 0.0171 0.0103 'International Tables Vol C Tables 4.2.6.8 and 6.1.1.4'
P P 0.1023 0.0942 'International Tables Vol C Tables 4.2.6.8 and 6.1.1.4'
Cl Cl 0.1484 0.1585 'International Tables Vol C Tables 4.2.6.8 and 6.1.1.4'
Ir Ir -1.4442 7.9887 'International Tables Vol C Tables 4.2.6.8 and 6.1.1.4'

loop_
_geom_angle_atom_site_label_1
_geom_angle_atom_site_label_2
_geom_angle_atom_site_label_3
_geom_angle
C1 Ir1 C13 105.3(2)
C1 Ir1 C7 105.8(3)
C13 Ir1 C7 115.4(3)
C1 Ir1 C12 143.4(2)
C13 Ir1 C12 38.5(2)
C7 Ir1 C12 91.9(3)
C1 Ir1 C6 86.7(2)
C13 Ir1 C6 92.0(2)
C7 Ir1 C6 36.5(2)
C12 Ir1 C6 89.4(2)
C1 Ir1 C11 149.9(2)
C13 Ir1 C11 63.0(2)
C7 Ir1 C11 104.3(3)
C12 Ir1 C11 36.5(2)
C6 Ir1 C11 119.8(2)
C1 Ir1 C14 90.7(2)
C13 Ir1 C14 37.2(2)
C7 Ir1 C14 152.2(3)
C12 Ir1 C14 62.7(2)
C6 Ir1 C14 125.8(2)
C11 Ir1 C14 62.8(2)
C1 Ir1 C15 112.2(2)
C13 Ir1 C15 62.2(2)
C7 Ir1 C15 141.2(3)
C12 Ir1 C15 61.9(2)
C6 Ir1 C15 150.7(2)
C11 Ir1 C15 37.8(2)
C14 Ir1 C15 37.1(2)
C1 Ir1 Cl1 90.73(17)
C13 Ir1 Cl1 152.26(15)
C7 Ir1 Cl1 80.4(2)
C12 Ir1 Cl1 124.16(15)
C6 Ir1 Cl1 111.76(17)
C11 Ir1 Cl1 91.87(16)
C14 Ir1 Cl1 122.39(16)
C15 Ir1 Cl1 90.95(15)
C1 N1 C2 111.1(6)
C1 N1 C8 127.4(6)
C2 N1 C8 121.5(6)
N2 C1 N1 103.9(5)
N2 C1 Ir1 127.1(4)
N1 C1 Ir1 128.5(4)
F3 P1 F5 84.3(9)
F3 P1 F2 92.9(8)
F5 P1 F2 177.1(10)
F3 P1 F1 87.6(6)
F5 P1 F1 88.6(6)
F2 P1 F1 91.9(5)
F3 P1 F4 177.7(8)
F5 P1 F4 97.4(9)
F2 P1 F4 85.4(7)
F1 P1 F4 93.8(5)
F3 P1 F6 92.2(6)
F5 P1 F6 90.3(6)
F2 P1 F6 89.2(5)
F1 P1 F6 178.9(5)
F4 P1 F6 86.3(5)
C1 N2 C3 111.7(6)
C1 N2 C4 125.6(5)
C3 N2 C4 122.6(6)
C3 C2 N1 106.4(6)
C2 C3 N2 106.9(6)
N2 C4 C5 110.2(6)
C6 C5 C4 112.7(6)
C7 C6 C5 123.8(6)
C7 C6 Ir1 70.3(3)
C5 C6 Ir1 119.3(4)
C6 C7 Ir1 73.1(3)
Cl3 C10 Cl2 111.4(8)
C12 C11 C15 107.8(5)
C12 C11 C16 127.3(6)
C15 C11 C16 124.8(6)
C12 C11 Ir1 71.6(3)
C15 C11 Ir1 71.4(3)
C16 C11 Ir1 126.1(5)
C11 C12 C13 107.7(5)
C11 C12 C17 127.7(6)
C13 C12 C17 124.4(6)
C11 C12 Ir1 71.9(3)
C13 C12 Ir1 68.9(3)
C17 C12 Ir1 128.9(5)
C14 C13 C12 108.7(5)
C14 C13 C18 124.5(6)
C12 C13 C18 125.4(6)
C14 C13 Ir1 73.8(3)
C12 C13 Ir1 72.6(3)
C18 C13 Ir1 130.5(4)
C13 C14 C15 107.3(5)
C13 C14 C19 125.7(6)
C15 C14 C19 126.9(6)
C13 C14 Ir1 69.0(3)
C15 C14 Ir1 71.5(3)
C19 C14 Ir1 127.7(5)
C14 C15 C11 108.5(5)
C14 C15 C20 127.2(6)
C11 C15 C20 123.8(6)
C14 C15 Ir1 71.5(3)
C11 C15 Ir1 70.8(3)
C20 C15 Ir1 129.7(4)

loop_
_geom_bond_atom_site_label_1
_geom_bond_atom_site_label_2
_geom_bond_distance
Ir1 C1 2.055(6)
Ir1 C13 2.184(5)
Ir1 C7 2.200(6)
Ir1 C12 2.235(6)
Ir1 C6 2.235(5)
Ir1 C11 2.239(6)
Ir1 C14 2.248(6)
Ir1 C15 2.248(6)
Ir1 Cl1 2.4660(12)
N1 C1 1.361(8)
N1 C2 1.374(9)
N1 C8 1.461(9)
C1 N2 1.348(8)
P1 F3 1.500(8)
P1 F5 1.506(9)
P1 F2 1.534(8)
P1 F1 1.545(7)
P1 F4 1.559(9)
P1 F6 1.574(7)
N2 C3 1.366(9)
N2 C4 1.473(9)
C2 C3 1.348(12)
Cl2 C10 1.768(15)
Cl3 C10 1.648(13)
C4 C5 1.512(11)
C5 C6 1.476(9)
C6 C7 1.390(9)
C11 C12 1.403(8)
C11 C15 1.452(9)
C11 C16 1.509(9)
C12 C13 1.458(8)
C12 C17 1.504(9)
C13 C14 1.415(8)
C13 C18 1.513(8)
C14 C15 1.429(8)
C14 C19 1.481(9)
C15 C20 1.511(8)

loop_
_geom_torsion_atom_site_label_1
_geom_torsion_atom_site_label_2
_geom_torsion_atom_site_label_3
_geom_torsion_atom_site_label_4
_geom_torsion
C2 N1 C1 N2 -0.7(8)
C8 N1 C1 N2 -179.1(7)
C2 N1 C1 Ir1 171.0(6)
C8 N1 C1 Ir1 -7.4(10)
C13 Ir1 C1 N2 64.4(6)
C7 Ir1 C1 N2 -58.2(6)
C12 Ir1 C1 N2 57.8(7)
C6 Ir1 C1 N2 -26.7(6)
C11 Ir1 C1 N2 126.5(6)
C14 Ir1 C1 N2 99.1(6)
C15 Ir1 C1 N2 130.2(5)
Cl1 Ir1 C1 N2 -138.5(5)
C13 Ir1 C1 N1 -105.5(6)
C7 Ir1 C1 N1 131.9(6)
C12 Ir1 C1 N1 -112.1(6)
C6 Ir1 C1 N1 163.4(6)
C11 Ir1 C1 N1 -43.4(8)
C14 Ir1 C1 N1 -70.8(6)
C15 Ir1 C1 N1 -39.7(6)
Cl1 Ir1 C1 N1 51.6(5)
N1 C1 N2 C3 -0.9(8)
Ir1 C1 N2 C3 -172.8(5)
N1 C1 N2 C4 -176.8(6)
Ir1 C1 N2 C4 11.3(9)
C1 N1 C2 C3 2.0(10)
C8 N1 C2 C3 -179.5(7)
N1 C2 C3 N2 -2.4(10)
C1 N2 C3 C2 2.1(9)
C4 N2 C3 C2 178.2(7)
C1 N2 C4 C5 42.3(9)
C3 N2 C4 C5 -133.2(7)
N2 C4 C5 C6 -72.5(8)
C4 C5 C6 C7 134.2(7)
C4 C5 C6 Ir1 49.3(7)
C1 Ir1 C6 C7 -122.4(5)
C13 Ir1 C6 C7 132.4(5)
C12 Ir1 C6 C7 94.0(5)
C11 Ir1 C6 C7 72.7(5)
C14 Ir1 C6 C7 149.1(4)
C15 Ir1 C6 C7 105.5(6)
Cl1 Ir1 C6 C7 -32.9(5)
C1 Ir1 C6 C5 -4.0(5)
C13 Ir1 C6 C5 -109.2(5)
C7 Ir1 C6 C5 118.4(7)
C12 Ir1 C6 C5 -147.6(5)
C11 Ir1 C6 C5 -168.9(5)
C14 Ir1 C6 C5 -92.5(6)
C15 Ir1 C6 C5 -136.0(6)
Cl1 Ir1 C6 C5 85.5(5)
C5 C6 C7 Ir1 -112.7(6)
C1 Ir1 C7 C6 61.2(5)
C13 Ir1 C7 C6 -54.8(5)
C12 Ir1 C7 C6 -86.5(4)
C11 Ir1 C7 C6 -121.3(4)
C14 Ir1 C7 C6 -63.1(7)
C15 Ir1 C7 C6 -131.3(4)
Cl1 Ir1 C7 C6 149.2(4)
C1 Ir1 C11 C12 -111.2(5)
C13 Ir1 C11 C12 -38.1(4)
C7 Ir1 C11 C12 73.4(4)
C6 Ir1 C11 C12 37.5(4)
C14 Ir1 C11 C12 -80.1(4)
C15 Ir1 C11 C12 -116.8(5)
Cl1 Ir1 C11 C12 154.1(3)
C1 Ir1 C11 C15 5.6(6)
C13 Ir1 C11 C15 78.7(4)
C7 Ir1 C11 C15 -169.7(4)
C12 Ir1 C11 C15 116.8(5)
C6 Ir1 C11 C15 154.4(3)
C14 Ir1 C11 C15 36.7(3)
Cl1 Ir1 C11 C15 -89.1(3)
C1 Ir1 C11 C16 125.6(6)
C13 Ir1 C11 C16 -161.2(7)
C7 Ir1 C11 C16 -49.7(6)
C12 Ir1 C11 C16 -123.1(8)
C6 Ir1 C11 C16 -85.6(6)
C14 Ir1 C11 C16 156.8(7)
C15 Ir1 C11 C16 120.0(7)
Cl1 Ir1 C11 C16 30.9(6)
C15 C11 C12 C13 -2.9(7)
C16 C11 C12 C13 -178.4(6)
Ir1 C11 C12 C13 59.8(4)
C15 C11 C12 C17 171.8(6)
C16 C11 C12 C17 -3.7(11)
Ir1 C11 C12 C17 -125.5(7)
C15 C11 C12 Ir1 -62.7(4)
C16 C11 C12 Ir1 121.8(7)
C1 Ir1 C12 C11 128.3(4)
C13 Ir1 C12 C11 118.0(5)
C7 Ir1 C12 C11 -111.6(4)
C6 Ir1 C12 C11 -148.1(4)
C14 Ir1 C12 C11 80.4(4)
C15 Ir1 C12 C11 38.3(4)
Cl1 Ir1 C12 C11 -31.9(4)
C1 Ir1 C12 C13 10.3(5)
C7 Ir1 C12 C13 130.3(3)
C6 Ir1 C12 C13 93.9(3)
C11 Ir1 C12 C13 -118.0(5)
C14 Ir1 C12 C13 -37.7(3)
C15 Ir1 C12 C13 -79.7(4)
Cl1 Ir1 C12 C13 -149.9(3)
C1 Ir1 C12 C17 -107.5(7)
C13 Ir1 C12 C17 -117.8(7)
C7 Ir1 C12 C17 12.6(6)
C6 Ir1 C12 C17 -23.9(6)
C11 Ir1 C12 C17 124.2(8)
C14 Ir1 C12 C17 -155.4(7)
C15 Ir1 C12 C17 162.5(7)
Cl1 Ir1 C12 C17 92.3(6)
C11 C12 C13 C14 3.9(7)
C17 C12 C13 C14 -171.0(6)
Ir1 C12 C13 C14 65.6(4)
C11 C12 C13 C18 170.5(6)
C17 C12 C13 C18 -4.4(10)
Ir1 C12 C13 C18 -127.7(6)
C11 C12 C13 Ir1 -61.7(4)
C17 C12 C13 Ir1 123.4(6)
C1 Ir1 C13 C14 70.3(4)
C7 Ir1 C13 C14 -173.6(4)
C12 Ir1 C13 C14 -116.1(5)
C6 Ir1 C13 C14 157.3(4)
C11 Ir1 C13 C14 -79.9(4)
C15 Ir1 C13 C14 -37.1(4)
Cl1 Ir1 C13 C14 -53.0(5)
C1 Ir1 C13 C12 -173.7(3)
C7 Ir1 C13 C12 -57.5(4)
C6 Ir1 C13 C12 -86.6(4)
C11 Ir1 C13 C12 36.2(3)
C14 Ir1 C13 C12 116.1(5)
C15 Ir1 C13 C12 78.9(4)
Cl1 Ir1 C13 C12 63.1(5)
C1 Ir1 C13 C18 -51.6(6)
C7 Ir1 C13 C18 64.6(7)
C12 Ir1 C13 C18 122.1(7)
C6 Ir1 C13 C18 35.5(6)
C11 Ir1 C13 C18 158.3(7)
C14 Ir1 C13 C18 -121.9(8)
C15 Ir1 C13 C18 -159.0(7)
Cl1 Ir1 C13 C18 -174.9(4)
C12 C13 C14 C15 -3.3(7)
C18 C13 C14 C15 -170.1(6)
Ir1 C13 C14 C15 61.6(4)
C12 C13 C14 C19 173.1(6)
C18 C13 C14 C19 6.3(10)
Ir1 C13 C14 C19 -122.0(6)
C12 C13 C14 Ir1 -64.8(4)
C18 C13 C14 Ir1 128.4(6)
C1 Ir1 C14 C13 -114.8(4)
C7 Ir1 C14 C13 12.5(7)
C12 Ir1 C14 C13 39.0(3)
C6 Ir1 C14 C13 -28.4(5)
C11 Ir1 C14 C13 80.3(4)
C15 Ir1 C14 C13 117.7(5)
Cl1 Ir1 C14 C13 153.9(3)
C1 Ir1 C14 C15 127.6(4)
C13 Ir1 C14 C15 -117.7(5)
C7 Ir1 C14 C15 -105.1(6)
C12 Ir1 C14 C15 -78.7(4)
C6 Ir1 C14 C15 -146.0(4)
C11 Ir1 C14 C15 -37.4(4)
Cl1 Ir1 C14 C15 36.2(4)
C1 Ir1 C14 C19 4.7(6)
C13 Ir1 C14 C19 119.5(7)
C7 Ir1 C14 C19 132.1(7)
C12 Ir1 C14 C19 158.5(7)
C6 Ir1 C14 C19 91.2(6)
C11 Ir1 C14 C19 -160.2(7)
C15 Ir1 C14 C19 -122.8(8)
Cl1 Ir1 C14 C19 -86.6(6)
C13 C14 C15 C11 1.5(7)
C19 C14 C15 C11 -174.8(6)
Ir1 C14 C15 C11 61.4(4)
C13 C14 C15 C20 173.7(6)
C19 C14 C15 C20 -2.6(11)
Ir1 C14 C15 C20 -126.3(7)
C13 C14 C15 Ir1 -60.0(4)
C19 C14 C15 Ir1 123.7(7)
C12 C11 C15 C14 0.9(7)
C16 C11 C15 C14 176.6(6)
Ir1 C11 C15 C14 -61.9(4)
C12 C11 C15 C20 -171.7(6)
C16 C11 C15 C20 4.0(10)
Ir1 C11 C15 C20 125.6(6)
C12 C11 C15 Ir1 62.8(4)
C16 C11 C15 Ir1 -121.6(6)
C1 Ir1 C15 C14 -58.9(4)
C13 Ir1 C15 C14 37.3(4)
C7 Ir1 C15 C14 134.1(5)
C12 Ir1 C15 C14 81.1(4)
C6 Ir1 C15 C14 67.9(6)
C11 Ir1 C15 C14 118.1(5)
Cl1 Ir1 C15 C14 -150.1(4)
C1 Ir1 C15 C11 -177.0(3)
C13 Ir1 C15 C11 -80.9(4)
C7 Ir1 C15 C11 16.0(6)
C12 Ir1 C15 C11 -37.0(3)
C6 Ir1 C15 C11 -50.2(6)
C14 Ir1 C15 C11 -118.1(5)
Cl1 Ir1 C15 C11 91.8(3)
C1 Ir1 C15 C20 64.6(7)
C13 Ir1 C15 C20 160.7(7)
C7 Ir1 C15 C20 -102.5(7)
C12 Ir1 C15 C20 -155.5(7)
C6 Ir1 C15 C20 -168.6(6)
C11 Ir1 C15 C20 -118.4(8)
C14 Ir1 C15 C20 123.4(8)
Cl1 Ir1 C15 C20 -26.6(7)
